data_4069184
loop_
_publ_author_name
'Yu, Xianghua'
'Chen, Shu-Jian'
'Wang, Xiaoping'
'Chen, Xue-Tai'
'Xue, Zi-Ling'

_publ_section_title
;
 Synthesis and Characterization of Group 4 Amide Chloride and Amide Imide
 Complexes
;
_journal_issue 15
_journal_name_full Organometallics
_journal_page_first 4269
_journal_paper_doi 10.1021/om900070k
_journal_volume 28
_journal_year 2009
_chemical_formula_sum 'C192 H480 Cl24 Li8 N16 O24 Si32 Zr8'
_chemical_formula_weight 582.52
_chemical_name_common 'Zirconium amide chloride'
_chemical_name_systematic
; 
Zirconium trimethylsily amide chloride Lithium THF
;
_space_group_IT_number 14
_symmetry_cell_setting monoclinic
_symmetry_space_group_name_Hall '-P 2yn'
_symmetry_space_group_name_H-M 'P 1 21/n 1'
_atom_sites_solution_hydrogens geom
_atom_sites_solution_primary Pattson
_atom_sites_solution_secondary difmap
_audit_creation_method SHELXL-97
_cell_angle_alpha 90.00
_cell_angle_beta 90.708(5)
_cell_angle_gamma 90.00
_cell_formula_units_Z 8
_cell_length_a 13.333(4)
_cell_length_b 31.207(9)
_cell_length_c 18.995(5)
_cell_measurement_temperature 173(2)
_cell_volume 7903(4)
_computing_cell_refinement 'SMART, Bruker (2000)'
_computing_data_collection 'SMART, Bruker (2000)'
_computing_data_reduction 'XPREP, Bruker (2000)'
_computing_molecular_graphics 'SHELXTL, Bruker (2000)'
_computing_publication_material 'SHELXTL, Bruker (2000)'
_computing_structure_refinement 'SHELXL-97 (Sheldrick, 1997)'
_computing_structure_solution 'SHELXS-97 (Sheldrick, 1990)'
_diffrn_ambient_temperature 293(2)
_diffrn_measured_fraction_theta_full 0.969
_diffrn_measured_fraction_theta_max 0.969
_diffrn_measurement_device_type 'CCD area detector'
_diffrn_radiation_monochromator graphite
_diffrn_radiation_source 'fine-focus sealed tube'
_diffrn_radiation_type MoK\a
_diffrn_radiation_wavelength 0.71073
_diffrn_reflns_av_R_equivalents 0.0976
_diffrn_reflns_av_sigmaI/netI 0.1082
_diffrn_reflns_limit_h_max 17
_diffrn_reflns_limit_h_min -17
_diffrn_reflns_limit_k_max 41
_diffrn_reflns_limit_k_min -41
_diffrn_reflns_limit_l_max 25
_diffrn_reflns_limit_l_min -25
_diffrn_reflns_number 86050
_diffrn_reflns_theta_full 28.45
_diffrn_reflns_theta_max 28.45
_diffrn_reflns_theta_min 1.26
_exptl_absorpt_coefficient_mu 0.627
_exptl_absorpt_correction_T_max 0.9009
_exptl_absorpt_correction_T_min 0.8489
_exptl_absorpt_correction_type multi-scan
_exptl_absorpt_process_details 'SADABS, Bruker (2000)'
_exptl_crystal_colour colorless
_exptl_crystal_density_diffrn 1.247
_exptl_crystal_density_method 'not measured'
_exptl_crystal_description needle
_exptl_crystal_F_000 3136
_exptl_crystal_size_max 0.27
_exptl_crystal_size_mid 0.23
_exptl_crystal_size_min 0.17
_refine_diff_density_max 0.609
_refine_diff_density_min -0.532
_refine_diff_density_rms 0.081
_refine_ls_extinction_method none
_refine_ls_goodness_of_fit_ref 0.980
_refine_ls_hydrogen_treatment mixed
_refine_ls_matrix_type full
_refine_ls_number_parameters 709
_refine_ls_number_reflns 19320
_refine_ls_number_restraints 0
_refine_ls_restrained_S_all 0.980
_refine_ls_R_factor_all 0.1533
_refine_ls_R_factor_gt 0.0477
_refine_ls_shift/su_max 0.453
_refine_ls_shift/su_mean 0.005
_refine_ls_structure_factor_coef Fsqd
_refine_ls_weighting_details 'calc w=1/[\s^2^(Fo^2^)+(0.0525P)^2^+4.3351P] where P=(Fo^2^+2Fc^2^)/3'
_refine_ls_weighting_scheme calc
_refine_ls_wR_factor_gt 0.1029
_refine_ls_wR_factor_ref 0.1437
_reflns_number_gt 9075
_reflns_number_total 19320
_reflns_threshold_expression >2sigma(I)
_cod_data_source_file om900070k_si_004.cif
_cod_data_source_block 2a
_cod_depositor_comments
;
The following automatic conversions were performed:

'_symmetry_cell_setting' value 'Monoclinic' changed to 'monoclinic'
according to /home/saulius/struct/CIF-dictionaries/cif_core.dic
dictionary named 'cif_core.dic' version 2.4.2 from 2011-04-26.

Automatic conversion script
Id: cif_fix_values 1715 2011-07-08 13:25:40Z adriana 
;
_cod_original_sg_symbol_H-M P2(1)/n
_cod_database_code 4069184

loop_
_symmetry_equiv_pos_as_xyz
'x, y, z'
'-x+1/2, y+1/2, -z+1/2'
'-x, -y, -z'
'x-1/2, -y-1/2, z-1/2'

loop_
_atom_site_label
_atom_site_type_symbol
_atom_site_fract_x
_atom_site_fract_y
_atom_site_fract_z
_atom_site_U_iso_or_equiv
_atom_site_adp_type
_atom_site_occupancy
_atom_site_symmetry_multiplicity
_atom_site_calc_flag
_atom_site_refinement_flags
C1 C 0.7733(5) 0.7496(2) 0.4887(3) 0.087(2) Uani 1 1 d .
H1A H 0.8255 0.7289 0.4820 0.130 Uiso 1 1 calc R
H1B H 0.7315 0.7408 0.5268 0.130 Uiso 1 1 calc R
H1C H 0.8027 0.7770 0.4996 0.130 Uiso 1 1 calc R
C2 C 0.5879(4) 0.79006(17) 0.4240(3) 0.0760(18) Uani 1 1 d .
H2A H 0.6122 0.8180 0.4370 0.114 Uiso 1 1 calc R
H2B H 0.5492 0.7784 0.4618 0.114 Uiso 1 1 calc R
H2C H 0.5464 0.7923 0.3825 0.114 Uiso 1 1 calc R
C3 C 0.6487(4) 0.69877(15) 0.3940(2) 0.0573(14) Uani 1 1 d .
H3A H 0.5991 0.6984 0.3569 0.086 Uiso 1 1 calc R
H3B H 0.6192 0.6890 0.4369 0.086 Uiso 1 1 calc R
H3C H 0.7033 0.6803 0.3817 0.086 Uiso 1 1 calc R
C4 C 0.9743(4) 0.78467(19) 0.3933(3) 0.0757(17) Uani 1 1 d .
H4A H 0.9570 0.7717 0.4373 0.114 Uiso 1 1 calc R
H4B H 1.0252 0.8060 0.4011 0.114 Uiso 1 1 calc R
H4C H 0.9992 0.7631 0.3620 0.114 Uiso 1 1 calc R
C5 C 0.9057(4) 0.83918(16) 0.2734(3) 0.0600(14) Uani 1 1 d .
H5A H 0.9567 0.8225 0.2511 0.090 Uiso 1 1 calc R
H5B H 0.9329 0.8665 0.2870 0.090 Uiso 1 1 calc R
H5C H 0.8506 0.8434 0.2411 0.090 Uiso 1 1 calc R
C6 C 0.8146(4) 0.85343(17) 0.4132(3) 0.0695(16) Uani 1 1 d .
H6A H 0.7600 0.8684 0.3909 0.104 Uiso 1 1 calc R
H6B H 0.8681 0.8732 0.4233 0.104 Uiso 1 1 calc R
H6C H 0.7920 0.8408 0.4563 0.104 Uiso 1 1 calc R
C7 C 0.8216(4) 0.71563(15) 0.0598(2) 0.0580(14) Uani 1 1 d .
H7A H 0.8658 0.7052 0.0962 0.087 Uiso 1 1 calc R
H7B H 0.8503 0.7100 0.0146 0.087 Uiso 1 1 calc R
H7C H 0.7580 0.7013 0.0629 0.087 Uiso 1 1 calc R
C8 C 0.9281(4) 0.80125(18) 0.0667(3) 0.0635(15) Uani 1 1 d .
H8A H 0.9191 0.8318 0.0681 0.095 Uiso 1 1 calc R
H8B H 0.9606 0.7934 0.0238 0.095 Uiso 1 1 calc R
H8C H 0.9687 0.7924 0.1061 0.095 Uiso 1 1 calc R
C9 C 0.7298(4) 0.78910(18) -0.0102(2) 0.0667(15) Uani 1 1 d .
H9A H 0.6680 0.7733 -0.0114 0.100 Uiso 1 1 calc R
H9B H 0.7682 0.7823 -0.0512 0.100 Uiso 1 1 calc R
H9C H 0.7155 0.8192 -0.0097 0.100 Uiso 1 1 calc R
C10 C 0.5470(4) 0.82637(18) 0.1003(3) 0.0679(16) Uani 1 1 d .
H10A H 0.5590 0.8225 0.0509 0.102 Uiso 1 1 calc R
H10B H 0.5046 0.8509 0.1069 0.102 Uiso 1 1 calc R
H10C H 0.5146 0.8013 0.1186 0.102 Uiso 1 1 calc R
C11 C 0.7371(4) 0.88050(16) 0.1052(3) 0.0755(17) Uani 1 1 d .
H11A H 0.7978 0.8862 0.1312 0.113 Uiso 1 1 calc R
H11B H 0.6954 0.9056 0.1052 0.113 Uiso 1 1 calc R
H11C H 0.7532 0.8730 0.0576 0.113 Uiso 1 1 calc R
C12 C 0.6404(4) 0.85532(15) 0.2374(3) 0.0586(14) Uani 1 1 d .
H12A H 0.5973 0.8354 0.2609 0.088 Uiso 1 1 calc R
H12B H 0.6076 0.8826 0.2337 0.088 Uiso 1 1 calc R
H12C H 0.7018 0.8584 0.2638 0.088 Uiso 1 1 calc R
C13 C 0.5233(4) 0.60772(16) 0.3044(3) 0.0610(14) Uani 1 1 d .
H13A H 0.5896 0.6177 0.2917 0.073 Uiso 1 1 calc R
H13B H 0.5023 0.5858 0.2711 0.073 Uiso 1 1 calc R
C14 C 0.5247(5) 0.59018(19) 0.3773(3) 0.0785(18) Uani 1 1 d .
H14A H 0.5416 0.5599 0.3776 0.094 Uiso 1 1 calc R
H14B H 0.5721 0.6055 0.4072 0.094 Uiso 1 1 calc R
C15 C 0.4223(5) 0.5972(2) 0.3998(3) 0.094(2) Uani 1 1 d .
H15A H 0.4195 0.6000 0.4506 0.113 Uiso 1 1 calc R
H15B H 0.3796 0.5736 0.3852 0.113 Uiso 1 1 calc R
C16 C 0.3900(4) 0.63819(19) 0.3643(3) 0.0684(16) Uani 1 1 d .
H16A H 0.3200 0.6366 0.3498 0.082 Uiso 1 1 calc R
H16B H 0.3986 0.6623 0.3959 0.082 Uiso 1 1 calc R
C17 C 0.5186(4) 0.68319(17) 0.0892(2) 0.0612(15) Uani 1 1 d .
H17A H 0.5679 0.7031 0.1080 0.073 Uiso 1 1 calc R
H17B H 0.4785 0.6977 0.0536 0.073 Uiso 1 1 calc R
C18 C 0.5692(5) 0.64455(18) 0.0586(3) 0.0730(17) Uani 1 1 d .
H18A H 0.5623 0.6444 0.0077 0.088 Uiso 1 1 calc R
H18B H 0.6400 0.6443 0.0710 0.088 Uiso 1 1 calc R
C19 C 0.5173(5) 0.6067(2) 0.0898(3) 0.089(2) Uani 1 1 d .
H19A H 0.4980 0.5863 0.0535 0.106 Uiso 1 1 calc R
H19B H 0.5604 0.5924 0.1239 0.106 Uiso 1 1 calc R
C20 C 0.4276(4) 0.62474(18) 0.1242(3) 0.0680(16) Uani 1 1 d .
H20A H 0.3709 0.6254 0.0917 0.082 Uiso 1 1 calc R
H20B H 0.4098 0.6079 0.1651 0.082 Uiso 1 1 calc R
C21 C 0.2927(6) 0.7575(2) 0.2539(7) 0.190(6) Uani 1 1 d .
H21A H 0.3503 0.7754 0.2441 0.229 Uiso 1 1 calc R
H21B H 0.2684 0.7645 0.3004 0.229 Uiso 1 1 calc R
C22 C 0.2130(6) 0.7647(2) 0.2005(5) 0.134(3) Uani 1 1 d .
H22A H 0.1543 0.7775 0.2216 0.160 Uiso 1 1 calc R
H22B H 0.2365 0.7832 0.1631 0.160 Uiso 1 1 calc R
C23 C 0.1906(6) 0.7220(3) 0.1740(4) 0.111(3) Uani 1 1 d .
H23A H 0.2217 0.7173 0.1288 0.133 Uiso 1 1 calc R
H23B H 0.1188 0.7178 0.1690 0.133 Uiso 1 1 calc R
C24 C 0.2324(5) 0.6940(2) 0.2267(5) 0.118(3) Uani 1 1 d .
H24A H 0.1857 0.6899 0.2649 0.141 Uiso 1 1 calc R
H24B H 0.2482 0.6662 0.2066 0.141 Uiso 1 1 calc R
C25 C 0.3498(3) 1.04326(15) 0.0857(2) 0.0531(13) Uani 1 1 d .
H25A H 0.2922 1.0599 0.0985 0.080 Uiso 1 1 calc R
H25B H 0.3783 1.0548 0.0436 0.080 Uiso 1 1 calc R
H25C H 0.3986 1.0443 0.1232 0.080 Uiso 1 1 calc R
C26 C 0.4251(3) 0.95317(16) 0.0563(3) 0.0581(14) Uani 1 1 d .
H26A H 0.4657 0.9535 0.0984 0.087 Uiso 1 1 calc R
H26B H 0.4628 0.9647 0.0179 0.087 Uiso 1 1 calc R
H26C H 0.4056 0.9243 0.0456 0.087 Uiso 1 1 calc R
C27 C 0.2418(4) 0.98944(17) -0.0159(2) 0.0610(14) Uani 1 1 d .
H27A H 0.2154 0.9617 -0.0277 0.092 Uiso 1 1 calc R
H27B H 0.2866 0.9987 -0.0521 0.092 Uiso 1 1 calc R
H27C H 0.1876 1.0096 -0.0121 0.092 Uiso 1 1 calc R
C28 C 0.2022(4) 0.88444(16) 0.0570(2) 0.0599(14) Uani 1 1 d .
H28A H 0.2238 0.8973 0.0138 0.090 Uiso 1 1 calc R
H28B H 0.1520 0.8632 0.0468 0.090 Uiso 1 1 calc R
H28C H 0.2584 0.8712 0.0803 0.090 Uiso 1 1 calc R
C29 C 0.0368(3) 0.95153(19) 0.0715(2) 0.0641(15) Uani 1 1 d .
H29A H 0.0146 0.9756 0.0986 0.096 Uiso 1 1 calc R
H29B H -0.0163 0.9308 0.0681 0.096 Uiso 1 1 calc R
H29C H 0.0545 0.9609 0.0252 0.096 Uiso 1 1 calc R
C30 C 0.0989(4) 0.89678(16) 0.1929(2) 0.0541(13) Uani 1 1 d .
H30A H 0.1539 0.8870 0.2217 0.081 Uiso 1 1 calc R
H30B H 0.0605 0.8726 0.1767 0.081 Uiso 1 1 calc R
H30C H 0.0568 0.9153 0.2200 0.081 Uiso 1 1 calc R
C31 C 0.0589(3) 0.93089(16) 0.3942(2) 0.0537(13) Uani 1 1 d .
H31A H 0.0243 0.9387 0.3515 0.081 Uiso 1 1 calc R
H31B H 0.0193 0.9390 0.4339 0.081 Uiso 1 1 calc R
H31C H 0.0697 0.9005 0.3950 0.081 Uiso 1 1 calc R
C32 C 0.2493(4) 0.94339(18) 0.4819(2) 0.0618(15) Uani 1 1 d .
H32A H 0.2666 0.9136 0.4800 0.093 Uiso 1 1 calc R
H32B H 0.2064 0.9484 0.5213 0.093 Uiso 1 1 calc R
H32C H 0.3092 0.9602 0.4872 0.093 Uiso 1 1 calc R
C33 C 0.1578(4) 1.01715(15) 0.4130(2) 0.0598(14) Uani 1 1 d .
H33A H 0.2205 1.0322 0.4162 0.090 Uiso 1 1 calc R
H33B H 0.1217 1.0209 0.4560 0.090 Uiso 1 1 calc R
H33C H 0.1189 1.0283 0.3744 0.090 Uiso 1 1 calc R
C34 C 0.3647(4) 0.88347(15) 0.2354(2) 0.0554(13) Uani 1 1 d .
H34A H 0.3055 0.8782 0.2074 0.083 Uiso 1 1 calc R
H34B H 0.4028 0.8575 0.2397 0.083 Uiso 1 1 calc R
H34C H 0.4047 0.9050 0.2132 0.083 Uiso 1 1 calc R
C35 C 0.2603(4) 0.85560(16) 0.3643(3) 0.0717(17) Uani 1 1 d .
H35A H 0.2359 0.8634 0.4099 0.108 Uiso 1 1 calc R
H35B H 0.3055 0.8318 0.3689 0.108 Uiso 1 1 calc R
H35C H 0.2048 0.8477 0.3343 0.108 Uiso 1 1 calc R
C36 C 0.4472(4) 0.91201(19) 0.3755(3) 0.0703(17) Uani 1 1 d .
H36A H 0.4789 0.9375 0.3582 0.106 Uiso 1 1 calc R
H36B H 0.4914 0.8880 0.3697 0.106 Uiso 1 1 calc R
H36C H 0.4324 0.9155 0.4245 0.106 Uiso 1 1 calc R
C37 C 0.7072(5) 0.9849(2) 0.2326(4) 0.112(3) Uani 1 1 d .
H37A H 0.7267 0.9883 0.1838 0.134 Uiso 1 1 calc R
H37B H 0.6523 0.9645 0.2343 0.134 Uiso 1 1 calc R
C38 C 0.7913(5) 0.9694(2) 0.2742(5) 0.135(3) Uani 1 1 d .
H38A H 0.8494 0.9651 0.2447 0.162 Uiso 1 1 calc R
H38B H 0.7747 0.9425 0.2966 0.162 Uiso 1 1 calc R
C39 C 0.8117(5) 1.0024(2) 0.3269(4) 0.103(2) Uani 1 1 d .
H39A H 0.7887 0.9933 0.3728 0.123 Uiso 1 1 calc R
H39B H 0.8830 1.0085 0.3300 0.123 Uiso 1 1 calc R
C40 C 0.7571(5) 1.0392(2) 0.3028(5) 0.127(3) Uani 1 1 d .
H40A H 0.7319 1.0552 0.3425 0.152 Uiso 1 1 calc R
H40B H 0.8005 1.0577 0.2758 0.152 Uiso 1 1 calc R
C41 C 0.6201(4) 1.10261(19) 0.1409(3) 0.0723(16) Uani 1 1 d .
H41A H 0.6209 1.0778 0.1101 0.087 Uiso 1 1 calc R
H41B H 0.6867 1.1063 0.1612 0.087 Uiso 1 1 calc R
C42 C 0.5895(5) 1.1417(3) 0.1007(4) 0.123(3) Uani 1 1 d .
H42A H 0.6345 1.1653 0.1114 0.147 Uiso 1 1 calc R
H42B H 0.5912 1.1362 0.0505 0.147 Uiso 1 1 calc R
C43 C 0.4945(6) 1.1515(2) 0.1207(4) 0.111(3) Uani 1 1 d .
H43A H 0.4464 1.1408 0.0862 0.133 Uiso 1 1 calc R
H43B H 0.4865 1.1823 0.1242 0.133 Uiso 1 1 calc R
C44 C 0.4768(4) 1.13109(16) 0.1904(3) 0.0604(14) Uani 1 1 d .
H44A H 0.4873 1.1515 0.2282 0.072 Uiso 1 1 calc R
H44B H 0.4088 1.1201 0.1930 0.072 Uiso 1 1 calc R
C45 C 0.5545(5) 1.11392(18) 0.3788(3) 0.0772(18) Uani 1 1 d .
H45A H 0.5666 1.1328 0.3392 0.093 Uiso 1 1 calc R
H45B H 0.6158 1.1117 0.4067 0.093 Uiso 1 1 calc R
C46 C 0.4729(6) 1.1305(2) 0.4217(4) 0.109(3) Uani 1 1 d .
H46A H 0.4369 1.1529 0.3965 0.131 Uiso 1 1 calc R
H46B H 0.4993 1.1424 0.4653 0.131 Uiso 1 1 calc R
C47 C 0.4049(5) 1.0941(2) 0.4367(3) 0.089(2) Uani 1 1 d .
H47A H 0.3403 1.0979 0.4134 0.107 Uiso 1 1 calc R
H47B H 0.3946 1.0910 0.4869 0.107 Uiso 1 1 calc R
C48 C 0.4595(4) 1.05554(19) 0.4072(3) 0.0687(16) Uani 1 1 d .
H48A H 0.4983 1.0413 0.4438 0.082 Uiso 1 1 calc R
H48B H 0.4124 1.0352 0.3868 0.082 Uiso 1 1 calc R
Cl1 Cl 0.55786(8) 0.74965(4) 0.24440(6) 0.0470(3) Uani 1 1 d .
Cl2 Cl 0.72472(10) 0.67054(4) 0.21906(6) 0.0536(3) Uani 1 1 d .
Cl3 Cl 0.92839(9) 0.73291(4) 0.22512(7) 0.0570(3) Uani 1 1 d .
Cl4 Cl 0.43930(8) 0.99094(4) 0.23659(6) 0.0494(3) Uani 1 1 d .
Cl5 Cl 0.26615(9) 1.06682(4) 0.26182(6) 0.0522(3) Uani 1 1 d .
Cl6 Cl 0.06666(8) 1.00192(4) 0.24302(6) 0.0492(3) Uani 1 1 d .
Li1 Li 0.4495(6) 0.6894(3) 0.2379(4) 0.051(2) Uani 1 1 d .
Li2 Li 0.5454(6) 1.0507(2) 0.2615(4) 0.0489(19) Uani 1 1 d .
N1 N 0.7659(3) 0.77285(11) 0.33439(18) 0.0416(9) Uani 1 1 d .
N2 N 0.7409(2) 0.78764(11) 0.14873(17) 0.0383(9) Uani 1 1 d .
N3 N 0.2386(2) 0.96553(11) 0.13828(16) 0.0366(8) Uani 1 1 d .
N4 N 0.2525(2) 0.94817(11) 0.32307(16) 0.0367(8) Uani 1 1 d .
O1 O 0.4533(2) 0.64267(10) 0.30403(15) 0.0487(8) Uani 1 1 d .
O2 O 0.4562(3) 0.66719(11) 0.14431(16) 0.0578(9) Uani 1 1 d .
O3 O 0.3192(3) 0.71448(12) 0.2506(2) 0.0791(12) Uani 1 1 d .
O4 O 0.6766(2) 1.02467(11) 0.26026(19) 0.0655(10) Uani 1 1 d .
O5 O 0.5481(2) 1.09693(10) 0.19510(16) 0.0493(8) Uani 1 1 d .
O6 O 0.5236(3) 1.07259(11) 0.35467(17) 0.0586(9) Uani 1 1 d .
Si1 Si 0.69594(11) 0.75415(5) 0.40615(7) 0.0537(4) Uani 1 1 d .
Si2 Si 0.86068(11) 0.81037(5) 0.35313(7) 0.0523(4) Uani 1 1 d .
Si3 Si 0.80327(10) 0.77440(4) 0.07072(7) 0.0454(3) Uani 1 1 d .
Si4 Si 0.66853(11) 0.83485(4) 0.14747(7) 0.0500(4) Uani 1 1 d .
Si5 Si 0.31110(9) 0.98635(4) 0.06984(6) 0.0424(3) Uani 1 1 d .
Si6 Si 0.14820(9) 0.92677(4) 0.11556(6) 0.0439(3) Uani 1 1 d .
Si7 Si 0.18213(10) 0.95907(4) 0.39865(6) 0.0418(3) Uani 1 1 d .
Si8 Si 0.32782(10) 0.90225(4) 0.32478(7) 0.0470(3) Uani 1 1 d .
Zr1 Zr 0.74801(3) 0.747653(13) 0.23506(2) 0.03582(11) Uani 1 1 d .
Zr2 Zr 0.24851(3) 0.989865(13) 0.23874(2) 0.03336(11) Uani 1 1 d .

loop_
_atom_site_aniso_label
_atom_site_aniso_U_11
_atom_site_aniso_U_22
_atom_site_aniso_U_33
_atom_site_aniso_U_23
_atom_site_aniso_U_13
_atom_site_aniso_U_12
C1 0.128(6) 0.094(5) 0.038(3) 0.000(3) 0.001(3) -0.046(4)
C2 0.091(4) 0.067(4) 0.071(4) -0.016(3) 0.043(3) -0.018(3)
C3 0.078(4) 0.053(3) 0.041(3) 0.007(2) 0.009(3) -0.018(3)
C4 0.069(4) 0.097(5) 0.061(4) -0.020(3) -0.009(3) -0.012(3)
C5 0.055(3) 0.057(3) 0.069(4) -0.006(3) 0.012(3) -0.023(3)
C6 0.081(4) 0.063(4) 0.065(4) -0.022(3) 0.022(3) -0.027(3)
C7 0.075(4) 0.053(3) 0.047(3) -0.012(2) 0.018(3) 0.006(3)
C8 0.062(3) 0.075(4) 0.054(3) 0.005(3) 0.021(3) -0.008(3)
C9 0.080(4) 0.080(4) 0.041(3) 0.002(3) 0.009(3) -0.002(3)
C10 0.070(4) 0.074(4) 0.059(3) 0.007(3) 0.000(3) 0.019(3)
C11 0.103(5) 0.045(3) 0.080(4) 0.017(3) 0.026(3) 0.007(3)
C12 0.065(3) 0.040(3) 0.072(4) -0.008(3) 0.016(3) 0.008(3)
C13 0.074(4) 0.042(3) 0.067(4) 0.002(3) 0.015(3) -0.004(3)
C14 0.101(5) 0.057(4) 0.078(4) 0.009(3) -0.023(4) -0.009(3)
C15 0.082(5) 0.142(7) 0.058(4) 0.049(4) 0.003(3) -0.011(4)
C16 0.067(4) 0.089(4) 0.049(3) 0.001(3) 0.016(3) -0.007(3)
C17 0.088(4) 0.057(3) 0.038(3) 0.009(2) -0.004(3) -0.014(3)
C18 0.096(4) 0.071(4) 0.053(3) -0.018(3) 0.020(3) -0.024(3)
C19 0.113(5) 0.074(5) 0.079(4) -0.015(3) 0.038(4) -0.020(4)
C20 0.077(4) 0.078(4) 0.049(3) -0.015(3) 0.001(3) -0.033(3)
C21 0.081(6) 0.069(6) 0.421(18) -0.101(8) -0.041(8) 0.022(5)
C22 0.098(6) 0.068(6) 0.235(11) 0.026(6) -0.001(7) 0.017(5)
C23 0.118(7) 0.126(8) 0.088(5) 0.006(5) -0.001(5) -0.007(6)
C24 0.079(5) 0.071(5) 0.203(9) -0.013(6) 0.006(6) -0.013(4)
C25 0.052(3) 0.050(3) 0.058(3) 0.006(2) 0.013(2) -0.006(2)
C26 0.054(3) 0.062(3) 0.060(3) -0.004(3) 0.026(3) -0.002(3)
C27 0.074(4) 0.073(4) 0.037(3) 0.009(3) 0.008(2) -0.008(3)
C28 0.074(4) 0.058(3) 0.047(3) -0.012(3) 0.005(3) -0.016(3)
C29 0.047(3) 0.101(5) 0.044(3) 0.000(3) -0.012(2) -0.016(3)
C30 0.057(3) 0.060(3) 0.045(3) 0.000(2) 0.001(2) -0.024(3)
C31 0.053(3) 0.067(4) 0.042(3) 0.009(2) 0.009(2) 0.000(3)
C32 0.071(4) 0.081(4) 0.034(3) -0.004(3) -0.003(2) 0.010(3)
C33 0.072(4) 0.058(4) 0.050(3) -0.009(3) 0.020(3) 0.001(3)
C34 0.065(3) 0.047(3) 0.054(3) -0.005(2) 0.005(3) 0.011(3)
C35 0.108(5) 0.046(3) 0.061(4) 0.012(3) 0.015(3) 0.020(3)
C36 0.067(4) 0.087(4) 0.057(3) -0.002(3) -0.014(3) 0.037(3)
C37 0.086(5) 0.126(7) 0.124(6) -0.069(5) -0.025(4) 0.036(5)
C38 0.073(5) 0.089(6) 0.242(10) -0.054(6) -0.049(6) 0.020(4)
C39 0.074(5) 0.135(7) 0.099(5) -0.038(5) -0.022(4) 0.029(4)
C40 0.076(5) 0.087(6) 0.216(9) -0.057(6) -0.061(5) 0.009(4)
C41 0.070(4) 0.084(4) 0.064(4) -0.003(3) 0.019(3) 0.005(3)
C42 0.101(6) 0.161(8) 0.106(6) 0.083(6) 0.044(5) 0.041(5)
C43 0.157(8) 0.084(5) 0.092(5) 0.039(4) 0.019(5) 0.044(5)
C44 0.056(3) 0.045(3) 0.081(4) 0.002(3) 0.016(3) 0.002(3)
C45 0.103(5) 0.062(4) 0.067(4) -0.012(3) 0.005(3) -0.015(4)
C46 0.121(6) 0.081(5) 0.127(6) -0.016(4) 0.044(5) 0.012(5)
C47 0.072(4) 0.122(6) 0.074(4) -0.041(4) 0.011(3) -0.010(4)
C48 0.075(4) 0.077(4) 0.055(3) 0.007(3) -0.004(3) -0.020(3)
Cl1 0.0427(6) 0.0447(7) 0.0539(7) -0.0034(6) 0.0103(5) -0.0065(5)
Cl2 0.0757(9) 0.0356(6) 0.0498(7) -0.0020(5) 0.0127(6) -0.0022(6)
Cl3 0.0468(7) 0.0664(9) 0.0579(8) -0.0021(6) 0.0046(6) 0.0106(6)
Cl4 0.0360(6) 0.0523(7) 0.0600(7) -0.0065(6) 0.0009(5) -0.0047(5)
Cl5 0.0661(8) 0.0355(6) 0.0553(7) -0.0047(5) 0.0135(6) -0.0030(6)
Cl6 0.0389(6) 0.0555(8) 0.0534(7) 0.0100(6) 0.0053(5) 0.0083(5)
Li1 0.051(5) 0.047(5) 0.055(5) -0.003(4) -0.001(4) -0.005(4)
Li2 0.053(5) 0.041(5) 0.053(5) -0.003(4) -0.006(4) 0.003(4)
N1 0.050(2) 0.038(2) 0.037(2) -0.0030(17) 0.0104(17) -0.0118(18)
N2 0.042(2) 0.039(2) 0.034(2) 0.0010(16) 0.0104(16) -0.0004(17)
N3 0.037(2) 0.044(2) 0.0291(19) 0.0013(16) 0.0051(15) -0.0035(16)
N4 0.042(2) 0.039(2) 0.0290(19) -0.0033(16) 0.0005(15) 0.0019(17)
O1 0.057(2) 0.047(2) 0.0423(18) 0.0005(15) 0.0118(15) -0.0026(16)
O2 0.068(2) 0.055(2) 0.050(2) -0.0037(17) 0.0019(17) -0.0101(18)
O3 0.045(2) 0.056(3) 0.135(4) -0.001(2) -0.007(2) -0.0040(19)
O4 0.052(2) 0.055(2) 0.089(3) -0.0113(19) -0.0192(19) 0.0043(18)
O5 0.052(2) 0.043(2) 0.052(2) 0.0008(15) 0.0094(16) 0.0008(16)
O6 0.066(2) 0.052(2) 0.058(2) -0.0092(17) 0.0050(18) -0.0116(18)
Si1 0.0742(10) 0.0518(9) 0.0353(7) -0.0061(6) 0.0146(7) -0.0211(8)
Si2 0.0547(9) 0.0557(9) 0.0466(8) -0.0101(7) 0.0072(6) -0.0187(7)
Si3 0.0503(8) 0.0487(8) 0.0374(7) 0.0022(6) 0.0131(6) 0.0000(6)
Si4 0.0586(9) 0.0405(8) 0.0512(8) 0.0055(6) 0.0113(7) 0.0068(7)
Si5 0.0438(7) 0.0456(8) 0.0379(7) 0.0020(6) 0.0105(5) -0.0060(6)
Si6 0.0436(7) 0.0520(8) 0.0360(7) -0.0007(6) 0.0019(6) -0.0142(6)
Si7 0.0485(8) 0.0453(8) 0.0317(7) 0.0016(6) 0.0036(6) 0.0028(6)
Si8 0.0577(9) 0.0440(8) 0.0394(7) 0.0022(6) 0.0007(6) 0.0134(7)
Zr1 0.0422(2) 0.0333(2) 0.0321(2) -0.00107(19) 0.00665(17) -0.0025(2)
Zr2 0.0357(2) 0.0327(2) 0.0318(2) 0.00052(19) 0.00283(17) -0.0006(2)

loop_
_atom_type_symbol
_atom_type_description
_atom_type_scat_dispersion_real
_atom_type_scat_dispersion_imag
_atom_type_scat_source
C C 0.0033 0.0016 'International Tables Vol C Tables 4.2.6.8 and 6.1.1.4'
H H 0.0000 0.0000 'International Tables Vol C Tables 4.2.6.8 and 6.1.1.4'
N N 0.0061 0.0033 'International Tables Vol C Tables 4.2.6.8 and 6.1.1.4'
Si Si 0.0817 0.0704 'International Tables Vol C Tables 4.2.6.8 and 6.1.1.4'
Cl Cl 0.1484 0.1585 'International Tables Vol C Tables 4.2.6.8 and 6.1.1.4'
Zr Zr -2.9673 0.5597 'International Tables Vol C Tables 4.2.6.8 and 6.1.1.4'
O O 0.0106 0.0060 'International Tables Vol C Tables 4.2.6.8 and 6.1.1.4'
Li Li -0.0003 0.0001 'International Tables Vol C Tables 4.2.6.8 and 6.1.1.4'

loop_
_geom_angle_atom_site_label_1
_geom_angle_atom_site_label_2
_geom_angle_atom_site_label_3
_geom_angle
O1 C13 C14 106.5(4)
C15 C14 C13 102.5(5)
C14 C15 C16 105.1(5)
O1 C16 C15 105.7(4)
O2 C17 C18 105.7(4)
C19 C18 C17 105.6(4)
C20 C19 C18 104.7(5)
O2 C20 C19 104.9(4)
O3 C21 C22 107.3(7)
C23 C22 C21 104.0(6)
C22 C23 C24 103.9(7)
O3 C24 C23 105.1(6)
O4 C37 C38 108.4(5)
C37 C38 C39 106.1(6)
C40 C39 C38 104.8(6)
O4 C40 C39 107.8(6)
O5 C41 C42 106.7(5)
C43 C42 C41 106.9(5)
C42 C43 C44 108.1(6)
O5 C44 C43 105.1(4)
O6 C45 C46 106.5(5)
C45 C46 C47 107.2(5)
C46 C47 C48 103.9(5)
O6 C48 C47 104.9(5)
Li1 Cl1 Zr1 125.7(2)
Li2 Cl4 Zr2 126.7(2)
O2 Li1 O1 109.4(4)
O2 Li1 O3 108.5(4)
O1 Li1 O3 104.1(4)
O2 Li1 Cl1 107.4(4)
O1 Li1 Cl1 123.8(4)
O3 Li1 Cl1 102.7(4)
O5 Li2 O6 110.0(4)
O5 Li2 O4 106.5(4)
O6 Li2 O4 108.0(4)
O5 Li2 Cl4 118.3(4)
O6 Li2 Cl4 111.4(4)
O4 Li2 Cl4 101.8(3)
Si2 N1 Si1 116.8(2)
Si2 N1 Zr1 121.08(17)
Si1 N1 Zr1 121.83(18)
Si4 N2 Si3 116.76(19)
Si4 N2 Zr1 122.47(17)
Si3 N2 Zr1 120.71(19)
Si5 N3 Si6 117.09(18)
Si5 N3 Zr2 121.39(18)
Si6 N3 Zr2 121.22(17)
Si8 N4 Si7 117.09(19)
Si8 N4 Zr2 122.67(17)
Si7 N4 Zr2 120.20(18)
C13 O1 C16 108.1(4)
C13 O1 Li1 126.2(4)
C16 O1 Li1 125.6(4)
C20 O2 C17 106.4(4)
C20 O2 Li1 124.7(4)
C17 O2 Li1 126.0(4)
C21 O3 C24 104.3(5)
C21 O3 Li1 129.1(5)
C24 O3 Li1 121.3(5)
C40 O4 C37 105.9(4)
C40 O4 Li2 122.8(4)
C37 O4 Li2 129.9(4)
C41 O5 C44 108.4(4)
C41 O5 Li2 125.8(4)
C44 O5 Li2 125.8(4)
C48 O6 C45 106.6(4)
C48 O6 Li2 127.7(4)
C45 O6 Li2 124.8(4)
N1 Si1 C3 113.25(19)
N1 Si1 C2 111.1(2)
C3 Si1 C2 108.8(2)
N1 Si1 C1 112.4(2)
C3 Si1 C1 102.6(2)
C2 Si1 C1 108.2(3)
N1 Si2 C5 113.2(2)
N1 Si2 C4 112.0(2)
C5 Si2 C4 105.7(2)
N1 Si2 C6 111.2(2)
C5 Si2 C6 105.1(2)
C4 Si2 C6 109.3(3)
N2 Si3 C7 112.94(19)
N2 Si3 C8 111.1(2)
C7 Si3 C8 108.6(2)
N2 Si3 C9 112.8(2)
C7 Si3 C9 102.6(2)
C8 Si3 C9 108.3(2)
N2 Si4 C10 111.2(2)
N2 Si4 C12 113.0(2)
C10 Si4 C12 107.8(2)
N2 Si4 C11 111.8(2)
C10 Si4 C11 109.1(3)
C12 Si4 C11 103.7(2)
N3 Si5 C26 110.8(2)
N3 Si5 C27 113.2(2)
C26 Si5 C27 107.8(2)
N3 Si5 C25 112.63(19)
C26 Si5 C25 109.1(2)
C27 Si5 C25 103.0(2)
N3 Si6 C29 111.4(2)
N3 Si6 C30 113.49(18)
C29 Si6 C30 105.9(2)
N3 Si6 C28 111.3(2)
C29 Si6 C28 109.6(2)
C30 Si6 C28 104.8(2)
N4 Si7 C33 113.82(19)
N4 Si7 C31 110.54(19)
C33 Si7 C31 108.1(2)
N4 Si7 C32 112.6(2)
C33 Si7 C32 102.3(2)
C31 Si7 C32 109.1(2)
N4 Si8 C34 113.44(19)
N4 Si8 C35 111.4(2)
C34 Si8 C35 104.7(2)
N4 Si8 C36 111.1(2)
C34 Si8 C36 106.6(2)
C35 Si8 C36 109.3(3)
N1 Zr1 N2 120.15(14)
N1 Zr1 Cl2 120.25(10)
N2 Zr1 Cl2 119.49(10)
N1 Zr1 Cl3 92.27(11)
N2 Zr1 Cl3 95.02(10)
Cl2 Zr1 Cl3 85.94(5)
N1 Zr1 Cl1 91.78(10)
N2 Zr1 Cl1 90.27(10)
Cl2 Zr1 Cl1 84.70(4)
Cl3 Zr1 Cl1 170.60(5)
N3 Zr2 N4 119.21(14)
N3 Zr2 Cl5 122.18(10)
N4 Zr2 Cl5 118.50(10)
N3 Zr2 Cl6 92.00(10)
N4 Zr2 Cl6 94.98(10)
Cl5 Zr2 Cl6 86.36(4)
N3 Zr2 Cl4 92.47(10)
N4 Zr2 Cl4 90.27(10)
Cl5 Zr2 Cl4 84.04(4)
Cl6 Zr2 Cl4 170.38(4)

loop_
_geom_bond_atom_site_label_1
_geom_bond_atom_site_label_2
_geom_bond_distance
C1 Si1 1.871(6)
C2 Si1 1.860(6)
C3 Si1 1.853(5)
C4 Si2 1.869(6)
C5 Si2 1.866(5)
C6 Si2 1.872(5)
C7 Si3 1.862(5)
C8 Si3 1.866(5)
C9 Si3 1.870(5)
C10 Si4 1.862(5)
C11 Si4 1.878(5)
C12 Si4 1.866(5)
C13 O1 1.436(6)
C13 C14 1.489(7)
C14 C15 1.452(8)
C15 C16 1.508(8)
C16 O1 1.437(5)
C17 O2 1.435(5)
C17 C18 1.502(7)
C18 C19 1.496(7)
C19 C20 1.481(7)
C20 O2 1.429(6)
C21 O3 1.390(8)
C21 C22 1.476(12)
C22 C23 1.453(10)
C23 C24 1.437(9)
C24 O3 1.394(7)
C25 Si5 1.873(5)
C26 Si5 1.859(5)
C27 Si5 1.866(5)
C28 Si6 1.877(5)
C29 Si6 1.864(5)
C30 Si6 1.869(4)
C31 Si7 1.864(5)
C32 Si7 1.873(5)
C33 Si7 1.862(5)
C34 Si8 1.867(5)
C35 Si8 1.873(5)
C36 Si8 1.875(5)
C37 O4 1.410(7)
C37 C38 1.447(9)
C38 C39 1.459(9)
C39 C40 1.433(9)
C40 O4 1.409(7)
C41 O5 1.428(5)
C41 C42 1.494(8)
C42 C43 1.361(8)
C43 C44 1.491(7)
C44 O5 1.430(5)
C45 O6 1.428(6)
C45 C46 1.462(8)
C46 C47 1.485(8)
C47 C48 1.516(8)
C48 O6 1.425(6)
Cl1 Li1 2.375(8)
Cl1 Zr1 2.5444(14)
Cl2 Zr1 2.4449(14)
Cl3 Zr1 2.4581(14)
Cl4 Li2 2.384(8)
Cl4 Zr2 2.5448(14)
Cl5 Zr2 2.4518(13)
Cl6 Zr2 2.4559(14)
Li1 O2 1.911(9)
Li1 O1 1.923(9)
Li1 O3 1.924(9)
Li2 O5 1.918(8)
Li2 O6 1.922(8)
Li2 O4 1.929(8)
N1 Si2 1.756(4)
N1 Si1 1.761(3)
N1 Zr1 2.055(3)
N2 Si4 1.761(4)
N2 Si3 1.757(3)
N2 Zr1 2.062(3)
N3 Si5 1.755(3)
N3 Si6 1.757(4)
N3 Zr2 2.056(3)
N4 Si8 1.750(4)
N4 Si7 1.758(3)
N4 Zr2 2.064(3)
